data_4084822
loop_
_publ_author_name
'Miyada, Takuma'
'Huang Kwan, Enrique'
'Yamashita, Makoto'

_publ_section_title
;
 Synthesis, Structure, and Bonding Properties of Ruthenium Complexes
 Possessing a Boron-Based PBP Pincer Ligand and Their Application for
 Catalytic Hydrogenation
;
_journal_issue 23
_journal_name_full Organometallics
_journal_page_first 6760
_journal_paper_doi 10.1021/om500585j
_journal_volume 33
_journal_year 2014
_chemical_formula_moiety 'C25 H44 B Cl N2 O P2 Ru, 2(C4 H8 O)'
_chemical_formula_sum 'C33 H60 B Cl N2 O3 P2 Ru'
_chemical_formula_weight 742.10
_chemical_name_systematic
;
 ?
;
_space_group_crystal_system monoclinic
_space_group_IT_number 9
_space_group_name_Hall 'C -2yc'
_space_group_name_H-M_alt 'C 1 c 1'
_symmetry_space_group_name_Hall 'C -2yc'
_symmetry_space_group_name_H-M 'C 1 c 1'
_atom_sites_solution_hydrogens geom
_audit_creation_method SHELXL-2014
_cell_angle_alpha 90
_cell_angle_beta 115.1418(18)
_cell_angle_gamma 90
_cell_formula_units_Z 4
_cell_length_a 14.817(2)
_cell_length_b 15.856(2)
_cell_length_c 17.075(3)
_cell_measurement_reflns_used 7099
_cell_measurement_temperature 93(2)
_cell_measurement_theta_max 31.3686
_cell_measurement_theta_min 2.6355
_cell_volume 3631.5(9)
_computing_cell_refinement 'RIGAKU CrystalClear'
_computing_data_collection 'RIGAKU CrystalClear'
_computing_data_reduction 'RIGAKU CrystalClear'
_computing_molecular_graphics 'Yadokari-XG 2009(Wakita Nemoto et al.)'
_computing_publication_material 'Yadokari-XG 2009(Wakita,Nemoto et al.)'
_computing_structure_refinement 'SHELXL-2014 (Sheldrick, 2014)'
_computing_structure_solution SIR-2004
_diffrn_ambient_temperature 93(2)
_diffrn_detector_area_resol_mean 28.5714
_diffrn_measured_fraction_theta_full 0.997
_diffrn_measured_fraction_theta_max 0.995
_diffrn_measurement_device_type 'Rigaku VariMax Saturn'
_diffrn_measurement_method 'omega scans'
_diffrn_radiation_monochromator Confocal
_diffrn_radiation_source 'rotating-anode X-ray tube'
_diffrn_radiation_type MoK\a
_diffrn_radiation_wavelength 0.71075
_diffrn_reflns_av_R_equivalents 0.0325
_diffrn_reflns_av_unetI/netI 0.0528
_diffrn_reflns_Laue_measured_fraction_full 0.997
_diffrn_reflns_Laue_measured_fraction_max 0.995
_diffrn_reflns_limit_h_max 19
_diffrn_reflns_limit_h_min -16
_diffrn_reflns_limit_k_max 20
_diffrn_reflns_limit_k_min -20
_diffrn_reflns_limit_l_max 21
_diffrn_reflns_limit_l_min -21
_diffrn_reflns_number 14678
_diffrn_reflns_point_group_measured_fraction_full 0.901
_diffrn_reflns_point_group_measured_fraction_max 0.875
_diffrn_reflns_theta_full 25.242
_diffrn_reflns_theta_max 27.467
_diffrn_reflns_theta_min 3.037
_exptl_absorpt_coefficient_mu 0.628
_exptl_absorpt_correction_T_max 1.0000
_exptl_absorpt_correction_T_min 0.8830
_exptl_absorpt_correction_type multi-scan
_exptl_absorpt_process_details 'Jacobson, R. (1998) Private communication'
_exptl_crystal_colour Orange
_exptl_crystal_density_diffrn 1.357
_exptl_crystal_description Block
_exptl_crystal_F_000 1568
_exptl_crystal_size_max 0.250
_exptl_crystal_size_mid 0.140
_exptl_crystal_size_min 0.140
_refine_diff_density_max 0.514
_refine_diff_density_min -0.494
_refine_diff_density_rms 0.082
_refine_ls_abs_structure_details
;
 Flack x determined using 2487 quotients [(I+)-(I-)]/[(I+)+(I-)]
 (Parsons, Flack and Wagner, Acta Cryst. B69 (2013) 249-259).
;
_refine_ls_abs_structure_Flack -0.041(16)
_refine_ls_extinction_method none
_refine_ls_goodness_of_fit_ref 1.019
_refine_ls_hydrogen_treatment constr
_refine_ls_matrix_type full
_refine_ls_number_parameters 400
_refine_ls_number_reflns 7288
_refine_ls_number_restraints 2
_refine_ls_restrained_S_all 1.019
_refine_ls_R_factor_all 0.0329
_refine_ls_R_factor_gt 0.0290
_refine_ls_shift/su_max 0.001
_refine_ls_shift/su_mean 0.000
_refine_ls_structure_factor_coef Fsqd
_refine_ls_weighting_details 'w=1/[\s^2^(Fo^2^)+(0.0306P)^2^] where P=(Fo^2^+2Fc^2^)/3'
_refine_ls_weighting_scheme calc
_refine_ls_wR_factor_gt 0.0618
_refine_ls_wR_factor_ref 0.0634
_reflns_Friedel_coverage 0.757
_reflns_Friedel_fraction_full 0.805
_reflns_Friedel_fraction_max 0.755
_reflns_number_gt 6663
_reflns_number_total 7288
_reflns_threshold_expression 'I > 2\s(I)'
_cod_data_source_file om500585j_si_002.cif
_cod_data_source_block 2
_cod_depositor_comments
;
The following automatic conversions were performed:

'_exptl_absorpt_correction_type' value 'Multi-scan' changed to
'multi-scan' according to
/home/saulius/struct/COD-crude-data--automatic-downloads/rss-feeds/ACS/lib/dictionaries/cif_core.dic
dictionary named 'cif_core.dic' version 2.4.2 from 2011-04-26.

Automatic conversion script
Id: cif_fix_values 2935 2014-11-11 08:27:57Z andrius 

 Adding full bibliography for 4084822--4084825.cif.
;
_cod_original_cell_volume 3631.6(9)
_cod_database_code 4084822
_shelx_space_group_comment
;
The symmetry employed for this shelxl refinement is uniquely defined
by the following loop, which should always be used as a source of
symmetry information in preference to the above space-group names.
They are only intended as comments.
;
_shelx_estimated_absorpt_t_min 0.859
_shelx_estimated_absorpt_t_max 0.917
_shelxl_version_number 2014-1

loop_
_space_group_symop_operation_xyz
'x, y, z'
'x, -y, z+1/2'
'x+1/2, y+1/2, z'
'x+1/2, -y+1/2, z+1/2'

loop_
_atom_site_label
_atom_site_type_symbol
_atom_site_fract_x
_atom_site_fract_y
_atom_site_fract_z
_atom_site_U_iso_or_equiv
_atom_site_adp_type
_atom_site_occupancy
_atom_site_site_symmetry_order
_atom_site_calc_flag
_atom_site_refinement_flags_posn
_atom_site_refinement_flags_adp
Ru1 Ru 0.44283(2) 0.38293(2) 0.33356(2) 0.00963(7) Uani 1 1 d . .
Cl1 Cl 0.48839(8) 0.45769(6) 0.46970(6) 0.0178(2) Uani 1 1 d . .
C1 C 0.3261(3) 0.3371(3) 0.2639(3) 0.0161(8) Uani 1 1 d . .
O1 O 0.2494(2) 0.30578(19) 0.22019(18) 0.0216(7) Uani 1 1 d . .
P1 P 0.42848(7) 0.50130(6) 0.23941(6) 0.0107(2) Uani 1 1 d . .
P2 P 0.50757(7) 0.24736(6) 0.39140(6) 0.0105(2) Uani 1 1 d . .
B1 B 0.4621(3) 0.3270(3) 0.2353(3) 0.0117(9) Uani 1 1 d . .
N1 N 0.4561(3) 0.36546(19) 0.1584(2) 0.0116(7) Uani 1 1 d . .
N2 N 0.4774(3) 0.2385(2) 0.2278(2) 0.0139(7) Uani 1 1 d . .
C2 C 0.4678(3) 0.3030(2) 0.1054(2) 0.0122(8) Uani 1 1 d . .
C3 C 0.4668(3) 0.3077(2) 0.0237(2) 0.0135(8) Uani 1 1 d . .
H1 H 0.4588 0.3602 -0.0054 0.016 Uiso 1 1 calc R U
C4 C 0.4779(3) 0.2329(3) -0.0144(3) 0.0161(9) Uani 1 1 d . .
H2 H 0.4774 0.2346 -0.0701 0.019 Uiso 1 1 calc R U
C5 C 0.4895(3) 0.1559(2) 0.0276(3) 0.0180(9) Uani 1 1 d . .
H3 H 0.4961 0.1061 -0.0004 0.022 Uiso 1 1 calc R U
C6 C 0.4918(3) 0.1501(3) 0.1104(3) 0.0153(8) Uani 1 1 d . .
H4 H 0.5010 0.0975 0.1394 0.018 Uiso 1 1 calc R U
C7 C 0.4801(3) 0.2242(2) 0.1482(2) 0.0126(8) Uani 1 1 d . .
C8 C 0.4319(3) 0.4540(2) 0.1393(2) 0.0131(8) Uani 1 1 d . .
H5 H 0.3664 0.4603 0.0891 0.016 Uiso 1 1 calc R U
H6 H 0.4831 0.4823 0.1258 0.016 Uiso 1 1 calc R U
C9 C 0.3132(3) 0.5689(2) 0.1964(3) 0.0167(8) Uani 1 1 d . .
C10 C 0.3120(4) 0.6354(3) 0.1307(3) 0.0295(11) Uani 1 1 d . .
H7 H 0.3271 0.6083 0.0861 0.044 Uiso 1 1 calc R U
H8 H 0.3622 0.6786 0.1604 0.044 Uiso 1 1 calc R U
H9 H 0.2459 0.6616 0.1038 0.044 Uiso 1 1 calc R U
C11 C 0.2998(4) 0.6111(3) 0.2719(3) 0.0280(11) Uani 1 1 d . .
H10 H 0.3473 0.6578 0.2946 0.042 Uiso 1 1 calc R U
H11 H 0.3120 0.5697 0.3178 0.042 Uiso 1 1 calc R U
H12 H 0.2317 0.6329 0.2513 0.042 Uiso 1 1 calc R U
C12 C 0.2239(3) 0.5090(3) 0.1526(3) 0.0225(10) Uani 1 1 d . .
H13 H 0.1624 0.5420 0.1260 0.034 Uiso 1 1 calc R U
H14 H 0.2196 0.4707 0.1959 0.034 Uiso 1 1 calc R U
H15 H 0.2330 0.4760 0.1079 0.034 Uiso 1 1 calc R U
C13 C 0.5459(3) 0.5679(2) 0.2828(3) 0.0136(8) Uani 1 1 d . .
C14 C 0.6312(3) 0.5033(2) 0.3178(3) 0.0185(9) Uani 1 1 d . .
H16 H 0.6953 0.5330 0.3429 0.028 Uiso 1 1 calc R U
H17 H 0.6287 0.4671 0.2704 0.028 Uiso 1 1 calc R U
H18 H 0.6241 0.4686 0.3623 0.028 Uiso 1 1 calc R U
C15 C 0.5607(3) 0.6246(3) 0.2162(3) 0.0193(9) Uani 1 1 d . .
H19 H 0.5088 0.6681 0.1960 0.029 Uiso 1 1 calc R U
H20 H 0.5564 0.5904 0.1669 0.029 Uiso 1 1 calc R U
H21 H 0.6264 0.6515 0.2431 0.029 Uiso 1 1 calc R U
C16 C 0.5498(3) 0.6238(3) 0.3578(3) 0.0180(9) Uani 1 1 d . .
H22 H 0.5292 0.5908 0.3959 0.027 Uiso 1 1 calc R U
H23 H 0.5048 0.6719 0.3346 0.027 Uiso 1 1 calc R U
H24 H 0.6181 0.6443 0.3907 0.027 Uiso 1 1 calc R U
C17 C 0.4829(3) 0.1794(2) 0.2946(2) 0.0139(8) Uani 1 1 d . .
H25 H 0.5376 0.1384 0.3068 0.017 Uiso 1 1 calc R U
H26 H 0.4194 0.1482 0.2771 0.017 Uiso 1 1 calc R U
C18 C 0.4531(3) 0.1845(2) 0.4546(3) 0.0144(8) Uani 1 1 d . .
C19 C 0.3407(3) 0.2026(3) 0.4120(3) 0.0206(9) Uani 1 1 d . .
H27 H 0.3079 0.1700 0.4414 0.031 Uiso 1 1 calc R U
H28 H 0.3131 0.1864 0.3509 0.031 Uiso 1 1 calc R U
H29 H 0.3293 0.2629 0.4167 0.031 Uiso 1 1 calc R U
C20 C 0.4944(3) 0.2175(3) 0.5478(3) 0.0212(9) Uani 1 1 d . .
H30 H 0.4569 0.1925 0.5774 0.032 Uiso 1 1 calc R U
H31 H 0.4879 0.2790 0.5472 0.032 Uiso 1 1 calc R U
H32 H 0.5649 0.2019 0.5785 0.032 Uiso 1 1 calc R U
C21 C 0.4678(3) 0.0880(3) 0.4532(3) 0.0206(9) Uani 1 1 d . .
H33 H 0.5393 0.0750 0.4787 0.031 Uiso 1 1 calc R U
H34 H 0.4369 0.0677 0.3933 0.031 Uiso 1 1 calc R U
H35 H 0.4367 0.0600 0.4867 0.031 Uiso 1 1 calc R U
C22 C 0.6490(3) 0.2475(2) 0.4473(3) 0.0136(8) Uani 1 1 d . .
C23 C 0.6867(3) 0.3141(3) 0.5192(3) 0.0193(9) Uani 1 1 d . .
H36 H 0.6617 0.3012 0.5625 0.029 Uiso 1 1 calc R U
H37 H 0.6628 0.3699 0.4942 0.029 Uiso 1 1 calc R U
H38 H 0.7598 0.3139 0.5466 0.029 Uiso 1 1 calc R U
C24 C 0.6913(3) 0.1608(3) 0.4859(3) 0.0214(9) Uani 1 1 d . .
H39 H 0.7640 0.1614 0.5070 0.032 Uiso 1 1 calc R U
H40 H 0.6629 0.1173 0.4413 0.032 Uiso 1 1 calc R U
H41 H 0.6740 0.1486 0.5341 0.032 Uiso 1 1 calc R U
C25 C 0.6887(3) 0.2706(3) 0.3796(3) 0.0202(9) Uani 1 1 d . .
H42 H 0.6605 0.3249 0.3530 0.030 Uiso 1 1 calc R U
H43 H 0.6691 0.2269 0.3349 0.030 Uiso 1 1 calc R U
H44 H 0.7615 0.2748 0.4081 0.030 Uiso 1 1 calc R U
O2 O 0.1193(2) 0.49571(19) 0.3163(2) 0.0299(8) Uani 1 1 d . .
C26 C 0.0359(4) 0.4487(3) 0.2571(3) 0.0277(11) Uani 1 1 d . .
H45 H 0.0475 0.4311 0.2064 0.033 Uiso 1 1 calc R U
H46 H -0.0253 0.4835 0.2364 0.033 Uiso 1 1 calc R U
C27 C 0.0249(4) 0.3717(3) 0.3055(4) 0.0376(13) Uani 1 1 d . .
H47 H -0.0177 0.3841 0.3358 0.045 Uiso 1 1 calc R U
H48 H -0.0034 0.3233 0.2660 0.045 Uiso 1 1 calc R U
C28 C 0.1303(4) 0.3554(3) 0.3682(4) 0.0411(14) Uani 1 1 d . .
H49 H 0.1624 0.3153 0.3434 0.049 Uiso 1 1 calc R U
H50 H 0.1330 0.3315 0.4227 0.049 Uiso 1 1 calc R U
C29 C 0.1818(4) 0.4402(3) 0.3844(3) 0.0381(13) Uani 1 1 d . .
H51 H 0.1908 0.4627 0.4413 0.046 Uiso 1 1 calc R U
H52 H 0.2481 0.4348 0.3839 0.046 Uiso 1 1 calc R U
O3 O 0.2898(3) 0.0463(2) 0.7260(2) 0.0359(9) Uani 1 1 d . .
C30 C 0.2558(4) -0.0063(3) 0.6515(3) 0.0314(11) Uani 1 1 d . .
H53 H 0.1866 -0.0252 0.6360 0.038 Uiso 1 1 calc R U
H54 H 0.2990 -0.0567 0.6625 0.038 Uiso 1 1 calc R U
C31 C 0.2604(4) 0.0461(3) 0.5794(3) 0.0334(12) Uani 1 1 d . .
H55 H 0.2046 0.0321 0.5232 0.040 Uiso 1 1 calc R U
H56 H 0.3242 0.0371 0.5750 0.040 Uiso 1 1 calc R U
C32 C 0.2520(4) 0.1373(3) 0.6060(4) 0.0362(13) Uani 1 1 d . .
H57 H 0.3107 0.1709 0.6114 0.043 Uiso 1 1 calc R U
H58 H 0.1909 0.1646 0.5631 0.043 Uiso 1 1 calc R U
C33 C 0.2477(4) 0.1288(3) 0.6933(4) 0.0352(12) Uani 1 1 d . .
H59 H 0.2871 0.1738 0.7333 0.042 Uiso 1 1 calc R U
H60 H 0.1780 0.1323 0.6863 0.042 Uiso 1 1 calc R U

loop_
_atom_site_aniso_label
_atom_site_aniso_U_11
_atom_site_aniso_U_22
_atom_site_aniso_U_33
_atom_site_aniso_U_23
_atom_site_aniso_U_13
_atom_site_aniso_U_12
Ru1 0.01092(13) 0.00874(12) 0.00818(12) -0.00046(16) 0.00306(10) 0.00061(15)
Cl1 0.0268(6) 0.0146(5) 0.0104(4) -0.0026(4) 0.0063(4) 0.0006(4)
C1 0.019(2) 0.0144(19) 0.017(2) 0.0024(17) 0.0098(18) 0.0034(16)
O1 0.0157(16) 0.0217(16) 0.0202(15) -0.0003(13) 0.0008(13) -0.0041(12)
P1 0.0138(5) 0.0078(4) 0.0094(4) -0.0008(4) 0.0038(4) 0.0009(4)
P2 0.0121(5) 0.0088(4) 0.0099(4) 0.0008(4) 0.0039(4) 0.0007(4)
B1 0.013(2) 0.012(2) 0.009(2) -0.0027(17) 0.0043(17) 0.0010(17)
N1 0.0190(18) 0.0083(15) 0.0096(15) -0.0004(12) 0.0079(14) 0.0030(13)
N2 0.0210(19) 0.0108(16) 0.0101(15) 0.0014(13) 0.0068(14) 0.0030(13)
C2 0.0097(18) 0.0114(19) 0.0144(19) -0.0019(16) 0.0042(16) 0.0008(15)
C3 0.015(2) 0.0133(19) 0.0134(19) 0.0012(16) 0.0076(16) 0.0004(15)
C4 0.020(2) 0.018(2) 0.0129(19) -0.0023(16) 0.0094(17) 0.0003(16)
C5 0.028(2) 0.0117(18) 0.018(2) -0.0015(17) 0.0127(19) 0.0035(17)
C6 0.017(2) 0.0131(18) 0.016(2) 0.0009(16) 0.0070(17) 0.0027(15)
C7 0.013(2) 0.0131(18) 0.0101(18) -0.0009(15) 0.0032(16) 0.0015(14)
C8 0.023(2) 0.0088(18) 0.0096(18) 0.0004(15) 0.0085(17) 0.0020(15)
C9 0.015(2) 0.0119(19) 0.019(2) -0.0005(16) 0.0034(17) 0.0041(15)
C10 0.028(3) 0.024(2) 0.032(3) 0.011(2) 0.009(2) 0.0098(19)
C11 0.023(3) 0.032(3) 0.028(3) -0.009(2) 0.010(2) 0.010(2)
C12 0.014(2) 0.017(2) 0.030(2) -0.0022(19) 0.0035(19) 0.0043(16)
C13 0.015(2) 0.0109(18) 0.0143(19) -0.0026(16) 0.0055(16) -0.0017(15)
C14 0.012(2) 0.017(2) 0.024(2) 0.0001(18) 0.0060(18) -0.0004(16)
C15 0.023(2) 0.016(2) 0.019(2) -0.0007(17) 0.0100(18) -0.0049(17)
C16 0.019(2) 0.017(2) 0.018(2) -0.0024(17) 0.0087(19) -0.0035(17)
C17 0.019(2) 0.0107(18) 0.0123(19) 0.0004(15) 0.0067(17) 0.0017(15)
C18 0.014(2) 0.0160(19) 0.0134(19) 0.0009(16) 0.0060(17) -0.0016(16)
C19 0.015(2) 0.022(2) 0.025(2) 0.0033(19) 0.0084(19) -0.0010(17)
C20 0.027(2) 0.021(2) 0.016(2) 0.0032(17) 0.0099(19) -0.0029(18)
C21 0.030(3) 0.0158(19) 0.020(2) 0.0047(18) 0.014(2) -0.0029(18)
C22 0.0107(19) 0.0116(19) 0.0171(19) 0.0009(16) 0.0044(16) 0.0000(15)
C23 0.015(2) 0.016(2) 0.020(2) 0.0019(17) 0.0003(18) -0.0020(16)
C24 0.016(2) 0.017(2) 0.026(2) 0.0065(18) 0.0048(19) 0.0042(17)
C25 0.016(2) 0.018(2) 0.029(2) 0.0030(18) 0.0120(19) 0.0007(16)
O2 0.0302(19) 0.0195(16) 0.0322(18) 0.0035(14) 0.0060(15) -0.0011(13)
C26 0.032(3) 0.023(2) 0.028(3) 0.006(2) 0.011(2) -0.001(2)
C27 0.043(3) 0.023(3) 0.037(3) 0.008(2) 0.007(3) -0.005(2)
C28 0.029(3) 0.039(3) 0.060(4) 0.025(3) 0.024(3) 0.011(2)
C29 0.042(3) 0.024(3) 0.031(3) -0.003(2) -0.001(2) 0.010(2)
O3 0.032(2) 0.050(2) 0.0265(18) -0.0014(17) 0.0126(16) -0.0071(17)
C30 0.031(3) 0.028(3) 0.028(3) 0.000(2) 0.007(2) -0.008(2)
C31 0.044(3) 0.026(3) 0.026(2) -0.003(2) 0.011(2) -0.004(2)
C32 0.042(3) 0.033(3) 0.042(3) 0.001(2) 0.025(3) -0.004(2)
C33 0.032(3) 0.038(3) 0.041(3) -0.003(2) 0.020(3) -0.001(2)

loop_
_atom_type_symbol
_atom_type_description
_atom_type_scat_dispersion_real
_atom_type_scat_dispersion_imag
_atom_type_scat_source
C C 0.0033 0.0016 'International Tables Vol C Tables 4.2.6.8 and 6.1.1.4'
H H 0.0000 0.0000 'International Tables Vol C Tables 4.2.6.8 and 6.1.1.4'
B B 0.0013 0.0007 'International Tables Vol C Tables 4.2.6.8 and 6.1.1.4'
N N 0.0061 0.0033 'International Tables Vol C Tables 4.2.6.8 and 6.1.1.4'
O O 0.0106 0.0060 'International Tables Vol C Tables 4.2.6.8 and 6.1.1.4'
P P 0.1023 0.0942 'International Tables Vol C Tables 4.2.6.8 and 6.1.1.4'
Cl Cl 0.1484 0.1585 'International Tables Vol C Tables 4.2.6.8 and 6.1.1.4'
Ru Ru -1.2594 0.8363 'International Tables Vol C Tables 4.2.6.8 and 6.1.1.4'

loop_
_geom_angle_atom_site_label_1
_geom_angle_atom_site_label_2
_geom_angle_atom_site_label_3
_geom_angle
C1 Ru1 B1 72.95(18)
C1 Ru1 P2 90.83(13)
B1 Ru1 P2 77.00(12)
C1 Ru1 P1 94.94(13)
B1 Ru1 P1 78.04(12)
P2 Ru1 P1 151.44(4)
C1 Ru1 Cl1 129.15(13)
B1 Ru1 Cl1 157.80(13)
P2 Ru1 Cl1 98.25(4)
P1 Ru1 Cl1 99.61(4)
O1 C1 Ru1 178.0(4)
C9 P1 C8 103.99(18)
C9 P1 C13 111.42(17)
C8 P1 C13 101.66(18)
C9 P1 Ru1 120.67(14)
C8 P1 Ru1 105.37(12)
C13 P1 Ru1 111.42(13)
C17 P2 C18 103.31(18)
C17 P2 C22 101.77(18)
C18 P2 C22 111.26(18)
C17 P2 Ru1 105.02(12)
C18 P2 Ru1 121.22(13)
C22 P2 Ru1 111.75(12)
N1 B1 N2 106.8(3)
N1 B1 Ru1 127.2(3)
N2 B1 Ru1 125.8(3)
C2 N1 B1 108.6(3)
C2 N1 C8 128.7(3)
B1 N1 C8 122.5(3)
C7 N2 B1 108.4(3)
C7 N2 C17 130.2(3)
B1 N2 C17 121.3(3)
C3 C2 N1 131.2(3)
C3 C2 C7 120.5(3)
N1 C2 C7 108.3(3)
C2 C3 C4 117.9(3)
C5 C4 C3 121.4(4)
C4 C5 C6 121.5(4)
C7 C6 C5 117.4(4)
C6 C7 N2 130.7(4)
C6 C7 C2 121.3(3)
N2 C7 C2 107.9(3)
N1 C8 P1 106.3(2)
C10 C9 C11 110.4(4)
C10 C9 C12 109.2(4)
C11 C9 C12 106.6(4)
C10 C9 P1 113.8(3)
C11 C9 P1 109.8(3)
C12 C9 P1 106.7(3)
C16 C13 C15 108.2(3)
C16 C13 C14 109.1(3)
C15 C13 C14 108.9(3)
C16 C13 P1 110.5(3)
C15 C13 P1 115.6(3)
C14 C13 P1 104.3(3)
N2 C17 P2 104.2(2)
C20 C18 C19 107.6(3)
C20 C18 C21 110.9(3)
C19 C18 C21 108.1(3)
C20 C18 P2 109.5(3)
C19 C18 P2 105.8(3)
C21 C18 P2 114.6(3)
C23 C22 C24 109.2(3)
C23 C22 C25 108.0(3)
C24 C22 C25 108.5(3)
C23 C22 P2 110.6(3)
C24 C22 P2 112.1(3)
C25 C22 P2 108.2(3)
C26 O2 C29 108.6(3)
O2 C26 C27 107.1(4)
C28 C27 C26 102.0(4)
C27 C28 C29 105.6(4)
O2 C29 C28 107.2(4)
C30 O3 C33 104.6(4)
O3 C30 C31 106.6(4)
C30 C31 C32 103.9(4)
C33 C32 C31 104.3(4)
O3 C33 C32 105.5(4)

loop_
_geom_bond_atom_site_label_1
_geom_bond_atom_site_label_2
_geom_bond_distance
Ru1 C1 1.785(4)
Ru1 B1 2.022(4)
Ru1 P2 2.3899(10)
Ru1 P1 2.4211(10)
Ru1 Cl1 2.4354(10)
C1 O1 1.172(5)
P1 C9 1.882(4)
P1 C8 1.887(4)
P1 C13 1.896(4)
P2 C17 1.875(4)
P2 C18 1.885(4)
P2 C22 1.899(4)
B1 N1 1.416(5)
B1 N2 1.436(5)
N1 C2 1.401(5)
N1 C8 1.452(4)
N2 C7 1.396(5)
N2 C17 1.451(5)
C2 C3 1.391(5)
C2 C7 1.420(5)
C3 C4 1.395(5)
C4 C5 1.388(6)
C5 C6 1.402(5)
C6 C7 1.386(5)
C9 C10 1.533(6)
C9 C11 1.538(6)
C9 C12 1.540(6)
C13 C16 1.537(6)
C13 C15 1.538(5)
C13 C14 1.538(5)
C18 C20 1.535(5)
C18 C19 1.535(6)
C18 C21 1.547(5)
C22 C23 1.534(5)
C22 C24 1.537(5)
C22 C25 1.546(6)
O2 C26 1.429(5)
O2 C29 1.438(5)
C26 C27 1.521(6)
C27 C28 1.494(7)
C28 C29 1.513(7)
O3 C30 1.423(6)
O3 C33 1.454(6)
C30 C31 1.510(7)
C31 C32 1.537(7)
C32 C33 1.525(7)

loop_
_geom_torsion_atom_site_label_1
_geom_torsion_atom_site_label_2
_geom_torsion_atom_site_label_3
_geom_torsion_atom_site_label_4
_geom_torsion
N2 B1 N1 C2 -0.3(5)
Ru1 B1 N1 C2 -176.2(3)
N2 B1 N1 C8 174.3(3)
Ru1 B1 N1 C8 -1.6(6)
N1 B1 N2 C7 -0.2(4)
Ru1 B1 N2 C7 175.7(3)
N1 B1 N2 C17 -177.5(3)
Ru1 B1 N2 C17 -1.6(6)
B1 N1 C2 C3 179.2(4)
C8 N1 C2 C3 5.0(7)
B1 N1 C2 C7 0.7(4)
C8 N1 C2 C7 -173.5(4)
N1 C2 C3 C4 -178.1(4)
C7 C2 C3 C4 0.2(6)
C2 C3 C4 C5 0.0(6)
C3 C4 C5 C6 -0.7(7)
C4 C5 C6 C7 1.2(6)
C5 C6 C7 N2 178.8(4)
C5 C6 C7 C2 -0.9(6)
B1 N2 C7 C6 -179.1(4)
C17 N2 C7 C6 -2.1(7)
B1 N2 C7 C2 0.6(4)
C17 N2 C7 C2 177.6(4)
C3 C2 C7 C6 0.3(6)
N1 C2 C7 C6 179.0(4)
C3 C2 C7 N2 -179.5(3)
N1 C2 C7 N2 -0.8(4)
C2 N1 C8 P1 -179.7(3)
B1 N1 C8 P1 6.8(5)
C9 P1 C8 N1 -135.8(3)
C13 P1 C8 N1 108.4(3)
Ru1 P1 C8 N1 -7.9(3)
C8 P1 C9 C10 -56.5(3)
C13 P1 C9 C10 52.3(4)
Ru1 P1 C9 C10 -174.2(3)
C8 P1 C9 C11 179.3(3)
C13 P1 C9 C11 -72.0(3)
Ru1 P1 C9 C11 61.5(3)
C8 P1 C9 C12 64.1(3)
C13 P1 C9 C12 172.8(3)
Ru1 P1 C9 C12 -53.7(3)
C9 P1 C13 C16 60.9(3)
C8 P1 C13 C16 171.1(3)
Ru1 P1 C13 C16 -77.0(3)
C9 P1 C13 C15 -62.4(3)
C8 P1 C13 C15 47.8(3)
Ru1 P1 C13 C15 159.6(3)
C9 P1 C13 C14 178.0(3)
C8 P1 C13 C14 -71.8(3)
Ru1 P1 C13 C14 40.1(3)
C7 N2 C17 P2 165.8(3)
B1 N2 C17 P2 -17.6(4)
C18 P2 C17 N2 153.0(3)
C22 P2 C17 N2 -91.6(3)
Ru1 P2 C17 N2 25.0(3)
C17 P2 C18 C20 162.8(3)
C22 P2 C18 C20 54.3(3)
Ru1 P2 C18 C20 -80.2(3)
C17 P2 C18 C19 -81.5(3)
C22 P2 C18 C19 170.0(3)
Ru1 P2 C18 C19 35.6(3)
C17 P2 C18 C21 37.5(3)
C22 P2 C18 C21 -71.0(3)
Ru1 P2 C18 C21 154.5(2)
C17 P2 C22 C23 168.5(3)
C18 P2 C22 C23 -82.0(3)
Ru1 P2 C22 C23 56.9(3)
C17 P2 C22 C24 -69.3(3)
C18 P2 C22 C24 40.2(3)
Ru1 P2 C22 C24 179.1(2)
C17 P2 C22 C25 50.4(3)
C18 P2 C22 C25 159.9(3)
Ru1 P2 C22 C25 -61.2(3)
C29 O2 C26 C27 21.5(5)
O2 C26 C27 C28 -30.8(5)
C26 C27 C28 C29 28.0(6)
C26 O2 C29 C28 -3.2(6)
C27 C28 C29 O2 -16.5(6)
C33 O3 C30 C31 39.1(5)
O3 C30 C31 C32 -25.2(5)
C30 C31 C32 C33 2.3(6)
C30 O3 C33 C32 -37.1(5)
C31 C32 C33 O3 20.6(5)
